data_7156169
loop_
_publ_author_name
'Wani, Imtiyaz Ahmad'
'Bhattacharyya, Aditya'
'Sayyad, Masthanvali'
'Ghorai, Manas K.'

_publ_section_title
;
 Temperature-modulated diastereoselective transformations of
 2-vinylindoles to tetrahydrocarbazoles and tetrahydrocycloheptadiindoles.
;
_journal_issue 16
_journal_name_full 'Organic &amp; biomolecular chemistry'
_journal_page_first 2910
_journal_page_last 2922
_journal_paper_doi 10.1039/c8ob00228b
_journal_volume 16
_journal_year 2018
_chemical_formula_moiety 'C30 H30 N2 O4'
_chemical_formula_sum 'C30 H30 N2 O4'
_chemical_formula_weight 482.56
_space_group_IT_number 2
_space_group_name_Hall '-P 1'
_space_group_name_H-M_alt 'P -1'
_symmetry_cell_setting triclinic
_symmetry_space_group_name_Hall '-P 1'
_symmetry_space_group_name_H-M 'P -1'
_atom_sites_solution_hydrogens geom
_atom_sites_solution_primary direct
_atom_sites_solution_secondary difmap
_audit_creation_method SHELXL-97
_audit_update_record
;
2017-07-14 deposited with the CCDC.
2018-03-22 downloaded from the CCDC.
;
_cell_angle_alpha 87.898(5)
_cell_angle_beta 81.097(5)
_cell_angle_gamma 82.861(5)
_cell_formula_units_Z 2
_cell_length_a 9.795(5)
_cell_length_b 10.469(5)
_cell_length_c 12.397(5)
_cell_measurement_reflns_used 6199
_cell_measurement_temperature 100(2)
_cell_measurement_theta_max 28.3
_cell_measurement_theta_min 2.1
_cell_volume 1246.0(10)
_computing_cell_refinement 'Bruker SMART'
_computing_data_collection 'Bruker SMART APEX'
_computing_data_reduction 'Bruker SAINT PLUS'
_computing_molecular_graphics 'SHELXL-97 (Sheldrick, 1997)'
_computing_publication_material 'WingX publication routine (Farrugia, 1999)'
_computing_structure_refinement 'SHELXL-97 (Sheldrick, 1997)'
_computing_structure_solution 'SIR97(Altomare, et. al. 1999)'
_diffrn_ambient_temperature 100(2)
_diffrn_measured_fraction_theta_full 0.997
_diffrn_measured_fraction_theta_max 0.997
_diffrn_measurement_device_type 'CCD area detector'
_diffrn_measurement_method 'phi and omega scan'
_diffrn_radiation_monochromator graphite
_diffrn_radiation_source 'fine-focus sealed tube'
_diffrn_radiation_type MoK\a
_diffrn_radiation_wavelength 0.71073
_diffrn_reflns_av_R_equivalents 0.1514
_diffrn_reflns_av_sigmaI/netI 0.2671
_diffrn_reflns_limit_h_max 13
_diffrn_reflns_limit_h_min -13
_diffrn_reflns_limit_k_max 13
_diffrn_reflns_limit_k_min -13
_diffrn_reflns_limit_l_max 16
_diffrn_reflns_limit_l_min -16
_diffrn_reflns_number 19105
_diffrn_reflns_theta_full 28.34
_diffrn_reflns_theta_max 28.34
_diffrn_reflns_theta_min 2.12
_exptl_absorpt_coefficient_mu 0.086
_exptl_absorpt_correction_T_max 0.996
_exptl_absorpt_correction_T_min 0.983
_exptl_absorpt_correction_type empirical
_exptl_absorpt_process_details SADABS
_exptl_crystal_colour WHITE
_exptl_crystal_density_diffrn 1.286
_exptl_crystal_density_method 'not measured'
_exptl_crystal_description PRISM
_exptl_crystal_F_000 512
_exptl_crystal_size_max 0.2
_exptl_crystal_size_mid 0.1
_exptl_crystal_size_min 0.05
_refine_diff_density_max 0.563
_refine_diff_density_min -0.360
_refine_diff_density_rms 0.102
_refine_ls_extinction_method none
_refine_ls_goodness_of_fit_ref 0.985
_refine_ls_hydrogen_treatment mixed
_refine_ls_matrix_type full
_refine_ls_number_parameters 327
_refine_ls_number_reflns 6199
_refine_ls_number_restraints 10
_refine_ls_restrained_S_all 1.434
_refine_ls_R_factor_all 0.2425
_refine_ls_R_factor_gt 0.0870
_refine_ls_shift/su_max 0.000
_refine_ls_shift/su_mean 0.000
_refine_ls_structure_factor_coef Fsqd
_refine_ls_weighting_details 'calc w=1/[\s^2^(Fo^2^)+(0.0790P)^2^+0.0000P] where P=(Fo^2^+2Fc^2^)/3'
_refine_ls_weighting_scheme calc
_refine_ls_wR_factor_gt 0.1476
_refine_ls_wR_factor_ref 0.1989
_reflns_number_gt 2583
_reflns_number_total 6199
_reflns_threshold_expression >2sigma(I)
_cod_data_source_file c8ob00228b2.cif
_cod_data_source_block 17junb_0m
_cod_depositor_comments
;
The following automatic conversions were performed:

'_symmetry_cell_setting' value 'Triclinic' changed to 'triclinic'
according to
/home/data/users/saulius/crontab/automatic-downloads/rss-feeds/RSC/lib/dictionaries/cif_core.dic
dictionary named 'cif_core.dic' version 2.4.2 from 2011-04-26.

'_exptl_absorpt_correction_type' value 'Empirical' changed to
'empirical' according to
/home/data/users/saulius/crontab/automatic-downloads/rss-feeds/RSC/lib/dictionaries/cif_core.dic
dictionary named 'cif_core.dic' version 2.4.2 from 2011-04-26.

Automatic conversion script
Id: cif_fix_values 4973 2017-02-22 13:04:09Z antanas 

 Adding full bibliography for 7156169--7156171.cif.
;
_cod_original_sg_symbol_H-M P-1
_cod_database_code 7156169

loop_
_symmetry_equiv_pos_as_xyz
'x, y, z'
'-x, -y, -z'

loop_
_atom_site_label
_atom_site_type_symbol
_atom_site_fract_x
_atom_site_fract_y
_atom_site_fract_z
_atom_site_U_iso_or_equiv
_atom_site_adp_type
_atom_site_occupancy
_atom_site_symmetry_multiplicity
_atom_site_calc_flag
_atom_site_refinement_flags
O001 O 0.7065(4) 0.3172(3) 0.4508(3) 0.0247(9) Uani 1 1 d .
O002 O 0.6165(4) -0.1151(3) 0.1030(3) 0.0287(10) Uani 1 1 d .
O003 O 0.7302(4) 0.0592(3) 0.0677(3) 0.0312(10) Uani 1 1 d .
O004 O 0.5147(3) 0.2641(3) 0.5579(3) 0.0251(9) Uani 1 1 d .
N005 N 0.8981(4) -0.1453(4) 0.4557(3) 0.0192(10) Uani 1 1 d .
N006 N 0.6096(4) 0.3342(4) 0.1920(3) 0.0165(10) Uani 1 1 d .
C007 C 0.3755(5) 0.3689(5) 0.2230(4) 0.0194(12) Uani 1 1 d .
C008 C 0.6613(5) -0.0095(4) 0.2535(4) 0.0179(12) Uani 1 1 d .
H008 H 0.5754 -0.0441 0.2860 0.021 Uiso 1 1 calc R
C009 C 0.7746(5) 0.0033(5) 0.5708(4) 0.0188(12) Uani 1 1 d .
C010 C 0.8005(5) -0.0753(5) 0.4019(4) 0.0180(12) Uani 1 1 d .
C011 C 0.7404(5) 0.0643(5) 0.6716(4) 0.0195(12) Uani 1 1 d .
H011 H 0.6706 0.1336 0.6812 0.023 Uiso 1 1 calc R
C2 C 0.9299(5) -0.3793(5) 0.4259(4) 0.0239(13) Uani 1 1 d D
H2 H 0.9834 -0.4527 0.3957 0.029 Uiso 1 1 calc R
C013 C 0.6581(5) 0.1271(4) 0.2987(4) 0.0174(12) Uani 1 1 d .
H013 H 0.7526 0.1517 0.2822 0.021 Uiso 1 1 calc R
C014 C 0.6203(5) 0.1170(4) 0.4242(4) 0.0165(12) Uani 1 1 d .
H014 H 0.5273 0.0894 0.4425 0.020 Uiso 1 1 calc R
C015 C 0.5621(5) 0.2296(5) 0.2523(4) 0.0171(12) Uani 1 1 d .
C016 C 0.4963(5) 0.4207(5) 0.1747(4) 0.0189(12) Uani 1 1 d .
C017 C 0.2452(5) 0.4414(5) 0.2180(4) 0.0267(14) Uani 1 1 d .
H017 H 0.1631 0.4093 0.2484 0.032 Uiso 1 1 calc R
C018 C 0.4198(5) 0.2488(5) 0.2711(4) 0.0205(12) Uani 1 1 d .
H018 H 0.3620 0.1928 0.3089 0.025 Uiso 1 1 calc R
C019 C 0.6212(5) 0.2443(5) 0.4760(4) 0.0186(12) Uani 1 1 d .
C020 C 0.8107(5) 0.0212(5) 0.7566(4) 0.0259(13) Uani 1 1 d .
H020 H 0.7877 0.0617 0.8236 0.031 Uiso 1 1 calc R
C021 C 0.9926(5) -0.2548(5) 0.4126(4) 0.0231(13) Uani 1 1 d D
H212 H 1.0740 -0.2629 0.4492 0.028 Uiso 1 1 calc R
H211 H 1.0233 -0.2392 0.3355 0.028 Uiso 1 1 calc R
C022 C 0.4928(5) 0.5408(5) 0.1226(4) 0.0218(13) Uani 1 1 d .
H022 H 0.5740 0.5728 0.0900 0.026 Uiso 1 1 calc R
C023 C 0.2420(5) 0.5598(5) 0.1675(4) 0.0270(14) Uani 1 1 d .
H023 H 0.1565 0.6082 0.1639 0.032 Uiso 1 1 calc R
C024 C 0.7247(5) 0.0182(5) 0.4676(4) 0.0165(12) Uani 1 1 d .
C025 C 0.7533(5) 0.3510(5) 0.1453(4) 0.0224(13) Uani 1 1 d D
H215 H 0.7566 0.3750 0.0687 0.027 Uiso 1 1 calc R
H214 H 0.8115 0.2696 0.1497 0.027 Uiso 1 1 calc R
C026 C 0.5115(6) 0.3768(5) 0.6236(4) 0.0361(16) Uani 1 1 d .
H220 H 0.6001 0.3770 0.6476 0.054 Uiso 1 1 calc R
H026 H 0.4401 0.3748 0.6859 0.054 Uiso 1 1 calc R
H02C H 0.4922 0.4532 0.5806 0.054 Uiso 1 1 calc R
C027 C 0.8828(5) -0.1002(5) 0.5601(4) 0.0195(12) Uani 1 1 d .
C1 C 0.8113(5) 0.4516(5) 0.2020(5) 0.0269(14) Uani 1 1 d D
H1 H 0.8092 0.4452 0.2772 0.032 Uiso 1 1 calc R
C029 C 0.6724(5) -0.0136(5) 0.1312(4) 0.0215(13) Uani 1 1 d .
C030 C 0.9162(5) -0.0825(5) 0.7436(4) 0.0273(14) Uani 1 1 d .
H030 H 0.9623 -0.1098 0.8021 0.033 Uiso 1 1 calc R
C031 C 0.3642(6) 0.6102(5) 0.1211(4) 0.0259(13) Uani 1 1 d .
H031 H 0.3583 0.6919 0.0888 0.031 Uiso 1 1 calc R
C032 C 0.9529(5) -0.1447(5) 0.6457(4) 0.0236(13) Uani 1 1 d .
H032 H 1.0223 -0.2143 0.6371 0.028 Uiso 1 1 calc R
C033 C 0.8018(6) -0.3916(5) 0.4785(4) 0.0291(14) Uani 1 1 d D
H213 H 0.7457 -0.3201 0.5096 0.035 Uiso 1 1 calc R
H221 H 0.7691 -0.4716 0.4839 0.035 Uiso 1 1 calc R
C034 C 0.8635(6) 0.5460(5) 0.1495(5) 0.0379(16) Uani 1 1 d D
H219 H 0.8662 0.5536 0.0742 0.045 Uiso 1 1 calc R
H03D H 0.8988 0.6071 0.1866 0.045 Uiso 1 1 calc R
C035 C 0.7852(5) -0.0990(5) 0.2862(4) 0.0210(13) Uani 1 1 d .
H03E H 0.7706 -0.1880 0.2788 0.025 Uiso 1 1 calc R
H03F H 0.8697 -0.0834 0.2381 0.025 Uiso 1 1 calc R
C036 C 0.6353(6) -0.1406(5) -0.0130(4) 0.0353(16) Uani 1 1 d .
H218 H 0.6107 -0.0626 -0.0523 0.053 Uiso 1 1 calc R
H217 H 0.5769 -0.2039 -0.0259 0.053 Uiso 1 1 calc R
H216 H 0.7309 -0.1724 -0.0375 0.053 Uiso 1 1 calc R

loop_
_atom_site_aniso_label
_atom_site_aniso_U_11
_atom_site_aniso_U_22
_atom_site_aniso_U_33
_atom_site_aniso_U_23
_atom_site_aniso_U_13
_atom_site_aniso_U_12
O001 0.030(2) 0.020(2) 0.025(2) -0.0041(16) -0.0007(17) -0.0106(18)
O002 0.045(3) 0.025(2) 0.018(2) -0.0065(17) -0.0018(17) -0.0122(19)
O003 0.042(3) 0.031(2) 0.021(2) -0.0012(18) 0.0027(18) -0.014(2)
O004 0.027(2) 0.028(2) 0.019(2) -0.0107(17) -0.0012(16) 0.0004(17)
N005 0.021(2) 0.018(2) 0.018(3) -0.0033(19) -0.0017(19) -0.003(2)
N006 0.014(2) 0.020(2) 0.016(3) 0.0014(19) -0.0030(18) -0.003(2)
C007 0.017(3) 0.024(3) 0.018(3) -0.007(2) -0.004(2) -0.003(3)
C008 0.017(3) 0.019(3) 0.017(3) -0.001(2) 0.000(2) -0.005(2)
C009 0.023(3) 0.018(3) 0.018(3) 0.001(2) -0.001(2) -0.011(2)
C010 0.016(3) 0.017(3) 0.021(3) 0.002(2) -0.003(2) -0.003(2)
C011 0.022(3) 0.019(3) 0.018(3) -0.002(2) -0.003(2) -0.003(2)
C2 0.029(3) 0.017(3) 0.025(3) -0.001(2) -0.006(3) 0.002(3)
C013 0.016(3) 0.019(3) 0.018(3) -0.004(2) -0.003(2) -0.005(2)
C014 0.015(3) 0.017(3) 0.018(3) -0.003(2) 0.000(2) -0.005(2)
C015 0.019(3) 0.020(3) 0.013(3) -0.005(2) -0.001(2) -0.004(2)
C016 0.023(3) 0.024(3) 0.010(3) -0.005(2) -0.004(2) 0.000(3)
C017 0.024(3) 0.035(4) 0.020(3) 0.001(3) -0.002(2) -0.001(3)
C018 0.023(3) 0.021(3) 0.018(3) -0.003(2) 0.001(2) -0.005(2)
C019 0.019(3) 0.020(3) 0.015(3) 0.000(2) -0.005(2) 0.005(3)
C020 0.033(3) 0.027(3) 0.019(3) -0.002(2) -0.002(3) -0.011(3)
C021 0.022(3) 0.023(3) 0.022(3) -0.001(2) -0.002(2) 0.003(3)
C022 0.026(3) 0.023(3) 0.016(3) -0.004(2) 0.000(2) -0.003(3)
C023 0.020(3) 0.034(4) 0.026(3) -0.004(3) -0.007(2) 0.009(3)
C024 0.020(3) 0.015(3) 0.015(3) -0.001(2) -0.002(2) -0.005(2)
C025 0.017(3) 0.027(3) 0.022(3) 0.004(2) -0.001(2) -0.001(2)
C026 0.042(4) 0.036(4) 0.030(4) -0.017(3) -0.005(3) 0.003(3)
C027 0.019(3) 0.017(3) 0.023(3) 0.002(2) -0.003(2) -0.007(2)
C1 0.024(3) 0.029(3) 0.028(3) -0.006(3) 0.001(2) -0.007(3)
C029 0.020(3) 0.018(3) 0.026(3) -0.005(3) -0.004(2) 0.001(3)
C030 0.028(3) 0.034(4) 0.024(3) 0.005(3) -0.012(3) -0.008(3)
C031 0.033(4) 0.023(3) 0.020(3) -0.005(2) -0.005(3) 0.004(3)
C032 0.020(3) 0.025(3) 0.026(3) 0.003(3) -0.004(2) -0.004(3)
C033 0.037(4) 0.020(3) 0.033(4) -0.003(3) -0.009(3) -0.006(3)
C034 0.032(4) 0.035(4) 0.047(4) -0.010(3) 0.000(3) -0.009(3)
C035 0.025(3) 0.017(3) 0.020(3) -0.002(2) -0.001(2) -0.002(2)
C036 0.049(4) 0.043(4) 0.016(3) -0.009(3) -0.002(3) -0.018(3)

loop_
_atom_type_symbol
_atom_type_description
_atom_type_scat_dispersion_real
_atom_type_scat_dispersion_imag
_atom_type_scat_source
C C 0.0033 0.0016 'International Tables Vol C Tables 4.2.6.8 and 6.1.1.4'
H H 0.0000 0.0000 'International Tables Vol C Tables 4.2.6.8 and 6.1.1.4'
N N 0.0061 0.0033 'International Tables Vol C Tables 4.2.6.8 and 6.1.1.4'
O O 0.0106 0.0060 'International Tables Vol C Tables 4.2.6.8 and 6.1.1.4'

loop_
_geom_angle_atom_site_label_1
_geom_angle_atom_site_label_2
_geom_angle_atom_site_label_3
_geom_angle
C029 O002 C036 116.1(4)
C019 O004 C026 116.4(4)
C010 N005 C027 108.5(4)
C010 N005 C021 125.6(4)
C027 N005 C021 125.8(4)
C016 N006 C015 108.7(4)
C016 N006 C025 123.3(4)
C015 N006 C025 127.9(4)
C016 C007 C017 118.6(5)
C016 C007 C018 106.7(4)
C017 C007 C018 134.6(5)
C029 C008 C035 107.3(4)
C029 C008 C013 114.2(4)
C035 C008 C013 110.3(4)
C011 C009 C027 117.9(4)
C011 C009 C024 135.5(5)
C027 C009 C024 106.7(4)
C024 C010 N005 110.5(4)
C024 C010 C035 126.2(4)
N005 C010 C035 123.3(4)
C020 C011 C009 119.6(5)
C033 C2 C021 124.2(5)
C015 C013 C014 111.0(4)
C015 C013 C008 115.1(4)
C014 C013 C008 107.1(4)
C019 C014 C024 109.3(4)
C019 C014 C013 111.0(4)
C024 C014 C013 109.0(4)
C018 C015 N006 108.4(4)
C018 C015 C013 128.7(5)
N006 C015 C013 122.4(4)
N006 C016 C022 129.4(5)
N006 C016 C007 107.9(4)
C022 C016 C007 122.7(5)
C023 C017 C007 118.6(5)
C015 C018 C007 108.3(4)
O001 C019 O004 124.0(5)
O001 C019 C014 125.6(5)
O004 C019 C014 110.3(4)
C011 C020 C030 121.0(5)
N005 C021 C2 113.6(4)
C031 C022 C016 117.2(5)
C017 C023 C031 121.8(5)
C010 C024 C009 106.5(4)
C010 C024 C014 120.9(4)
C009 C024 C014 132.5(4)
N006 C025 C1 113.0(4)
N005 C027 C032 129.4(5)
N005 C027 C009 107.9(4)
C032 C027 C009 122.7(5)
C034 C1 C025 121.7(5)
O003 C029 O002 124.7(5)
O003 C029 C008 125.2(5)
O002 C029 C008 110.0(4)
C032 C030 C020 121.0(5)
C022 C031 C023 121.1(5)
C030 C032 C027 117.8(5)
C010 C035 C008 110.0(4)

loop_
_geom_bond_atom_site_label_1
_geom_bond_atom_site_label_2
_geom_bond_distance
O001 C019 1.199(5)
O002 C029 1.335(6)
O002 C036 1.451(6)
O003 C029 1.203(6)
O004 C019 1.341(6)
O004 C026 1.452(6)
N005 C010 1.371(6)
N005 C027 1.374(6)
N005 C021 1.444(6)
N006 C016 1.382(6)
N006 C015 1.390(6)
N006 C025 1.466(6)
C007 C016 1.403(7)
C007 C017 1.411(7)
C007 C018 1.419(7)
C008 C029 1.505(7)
C008 C035 1.535(6)
C008 C013 1.550(6)
C009 C011 1.400(6)
C009 C027 1.413(7)
C009 C024 1.435(7)
C010 C024 1.365(6)
C010 C035 1.498(7)
C011 C020 1.379(7)
C2 C033 1.340(7)
C2 C021 1.503(6)
C013 C015 1.496(6)
C013 C014 1.545(6)
C014 C019 1.503(7)
C014 C024 1.507(7)
C015 C018 1.368(6)
C016 C022 1.391(7)
C017 C023 1.368(7)
C020 C030 1.398(7)
C022 C031 1.376(7)
C023 C031 1.401(7)
C025 C1 1.501(6)
C027 C032 1.387(7)
C1 C034 1.280(7)
C030 C032 1.376(7)
